data_4020562
loop_
_publ_author_name
'Monika Mazik'
'Dieter Bl\"aser'
'Roland Boese'

_publ_section_title
;
 \a,\b-Unsaturated Ketoximes Carrying a Terminal Pyridine
 or Quinoline Subunit as Building Blocks for Supramolecular Syntheses
;
_journal_name_full 'Journal of Organic Chemistry'
_journal_page_first 9115
_journal_page_last 9122
_journal_paper_doi 10.1021/jo051115u
_journal_volume 70
_journal_year 2005
_chemical_formula_sum 'C16 H16 N2 O'
_chemical_formula_weight 252.31
_space_group_IT_number 14
_symmetry_cell_setting monoclinic
_symmetry_space_group_name_Hall '-P 2ybc'
_symmetry_space_group_name_H-M 'P 1 21/c 1'
_cell_angle_alpha 90.00
_cell_angle_beta 104.615(2)
_cell_angle_gamma 90.00
_cell_formula_units_Z 8
_cell_length_a 16.4847(17)
_cell_length_b 9.8989(10)
_cell_length_c 17.9180(18)
_cell_measurement_temperature 203(2)
_cell_volume 2829.3(5)
_diffrn_ambient_temperature 203(2)
_exptl_crystal_density_diffrn 1.185
_cod_original_sg_symbol_H-M 'P 21/c'
_cod_database_code 4020562

loop_
_symmetry_equiv_pos_as_xyz
'x, y, z'
'-x, y+1/2, -z+1/2'
'-x, -y, -z'
'x, -y-1/2, z-1/2'

loop_
_atom_site_label
_atom_site_type_symbol
_atom_site_fract_x
_atom_site_fract_y
_atom_site_fract_z
_atom_site_U_iso_or_equiv
_atom_site_adp_type
_atom_site_occupancy
_atom_site_symmetry_multiplicity
_atom_site_calc_flag
_atom_site_refinement_flags
_atom_site_disorder_assembly
_atom_site_disorder_group
C1 C 0.84072(7) 1.12184(13) 0.06406(7) 0.0376(3) Uani 1 1 d . . .
C2 C 0.84055(7) 0.98228(13) 0.09348(7) 0.0372(3) Uani 1 1 d . . .
C3 C 0.76755(8) 0.92060(14) 0.09266(8) 0.0435(3) Uani 1 1 d . . .
H3 H 0.7184 0.9757 0.0757 0.052 Uiso 1 1 d R . .
C4 C 0.75171(8) 0.78131(14) 0.11340(8) 0.0426(3) Uani 1 1 d . . .
C5 C 0.80614(9) 0.67274(15) 0.11650(10) 0.0521(4) Uani 1 1 d . . .
H5 H 0.8616 0.6876 0.1102 0.063 Uiso 1 1 d R . .
C6 C 0.78051(9) 0.54439(16) 0.12887(10) 0.0566(4) Uani 1 1 d . . .
H6 H 0.8189 0.4712 0.1294 0.068 Uiso 1 1 d R . .
N7 N 0.70503(8) 0.51488(13) 0.13938(8) 0.0557(3) Uani 1 1 d . . .
C8 C 0.65337(9) 0.61890(16) 0.13864(10) 0.0571(4) Uani 1 1 d . . .
H8 H 0.5991 0.6009 0.1469 0.069 Uiso 1 1 d R . .
C9 C 0.67355(9) 0.75049(16) 0.12575(9) 0.0515(4) Uani 1 1 d . . .
H9 H 0.6338 0.8215 0.1256 0.062 Uiso 1 1 d R . .
N10 N 0.91213(6) 1.18120(11) 0.08403(6) 0.0384(2) Uani 1 1 d . . .
O11 O 0.90969(6) 1.31437(9) 0.05787(5) 0.0440(2) Uani 1 1 d . . .
H11 H 0.9614 1.3363 0.0744 0.066 Uiso 1 1 d R . .
C12 C 0.76314(8) 1.18541(15) 0.01515(10) 0.0529(4) Uani 1 1 d . . .
H12A H 0.7255 1.2087 0.0469 0.079 Uiso 1 1 d R . .
H12B H 0.7356 1.1222 -0.0246 0.079 Uiso 1 1 d R . .
H12C H 0.7780 1.2665 -0.0088 0.079 Uiso 1 1 d R . .
C13 C 0.92398(7) 0.91896(12) 0.12560(7) 0.0357(3) Uani 1 1 d . . .
C14 C 0.97602(8) 0.88446(14) 0.07863(7) 0.0436(3) Uani 1 1 d . . .
H14 H 0.9583 0.9024 0.0243 0.052 Uiso 1 1 d R . .
C15 C 1.05282(9) 0.82382(15) 0.10896(8) 0.0477(3) Uani 1 1 d . . .
H15 H 1.0879 0.8007 0.0754 0.057 Uiso 1 1 d R . .
C16 C 1.08028(8) 0.79604(15) 0.18724(8) 0.0468(3) Uani 1 1 d . . .
C17 C 1.02842(9) 0.83205(17) 0.23360(8) 0.0543(4) Uani 1 1 d . . .
H17 H 1.0458 0.8134 0.2879 0.065 Uiso 1 1 d R . .
C18 C 0.95160(9) 0.89266(16) 0.20362(8) 0.0484(3) Uani 1 1 d . . .
H18 H 0.9170 0.9167 0.2373 0.058 Uiso 1 1 d R . .
C19 C 1.16435(10) 0.7310(2) 0.22061(11) 0.0669(5) Uani 1 1 d . . .
H19A H 1.2066 0.8006 0.2368 0.100 Uiso 1 1 d R . .
H19B H 1.1789 0.6747 0.1817 0.100 Uiso 1 1 d R . .
H19C H 1.1616 0.6759 0.2647 0.100 Uiso 1 1 d R . .
C21 C 0.47783(8) 0.25913(13) 0.09504(8) 0.0409(3) Uani 1 1 d . . .
C22 C 0.39812(8) 0.31478(13) 0.10511(7) 0.0394(3) Uani 1 1 d . . .
C23 C 0.33012(8) 0.23626(14) 0.09736(8) 0.0449(3) Uani 1 1 d . . .
H23 H 0.3379 0.1420 0.0885 0.054 Uiso 1 1 d R . .
C24 C 0.24553(8) 0.27589(13) 0.10162(8) 0.0421(3) Uani 1 1 d . . .
C25 C 0.20807(8) 0.39857(14) 0.07433(8) 0.0472(3) Uani 1 1 d . . .
H25 H 0.2394 0.4657 0.0549 0.057 Uiso 1 1 d R . .
C26 C 0.12638(8) 0.42312(15) 0.07577(8) 0.0478(3) Uani 1 1 d . . .
H26 H 0.1019 0.5082 0.0563 0.057 Uiso 1 1 d R . .
N27 N 0.07890(7) 0.33561(12) 0.10240(7) 0.0462(3) Uani 1 1 d . . .
C28 C 0.11472(9) 0.21851(15) 0.12964(9) 0.0506(3) Uani 1 1 d . . .
H28 H 0.0823 0.1546 0.1502 0.061 Uiso 1 1 d R . .
C29 C 0.19598(9) 0.18507(14) 0.12971(9) 0.0499(3) Uani 1 1 d . . .
H29 H 0.2184 0.0989 0.1492 0.060 Uiso 1 1 d R . .
N30 N 0.54043(6) 0.34009(11) 0.11309(6) 0.0412(3) Uani 1 1 d . . .
O31 O 0.61490(6) 0.28187(10) 0.10431(6) 0.0489(2) Uani 1 1 d . . .
H31 H 0.6474 0.3535 0.1169 0.073 Uiso 1 1 d R . .
C32 C 0.48388(10) 0.11885(15) 0.06606(10) 0.0571(4) Uani 1 1 d . . .
H32A H 0.5253 0.1164 0.0360 0.086 Uiso 1 1 d R . .
H32B H 0.4298 0.0915 0.0339 0.086 Uiso 1 1 d R . .
H32C H 0.5005 0.0576 0.1095 0.086 Uiso 1 1 d R . .
C33 C 0.39858(7) 0.45926(12) 0.12855(7) 0.0371(3) Uani 1 1 d . . .
C34 C 0.41532(8) 0.56324(14) 0.08232(8) 0.0406(3) Uani 1 1 d . . .
H34 H 0.4286 0.5421 0.0345 0.049 Uiso 1 1 d R . .
C35 C 0.41295(8) 0.69622(13) 0.10481(8) 0.0427(3) Uani 1 1 d . . .
H35 H 0.4247 0.7670 0.0724 0.051 Uiso 1 1 d R . .
C36 C 0.39431(8) 0.73089(13) 0.17347(8) 0.0429(3) Uani 1 1 d . . .
C37 C 0.37882(8) 0.62705(14) 0.22020(8) 0.0435(3) Uani 1 1 d . . .
H37 H 0.3673 0.6484 0.2688 0.052 Uiso 1 1 d R . .
C38 C 0.38095(8) 0.49324(13) 0.19809(8) 0.0409(3) Uani 1 1 d . . .
H38 H 0.3695 0.4231 0.2310 0.049 Uiso 1 1 d R . .
C39 C 0.38896(11) 0.87625(14) 0.19613(10) 0.0576(4) Uani 1 1 d . . .
H39A H 0.3490 0.8851 0.2273 0.086 Uiso 1 1 d R . .
H39B H 0.3709 0.9310 0.1500 0.086 Uiso 1 1 d R . .
H39C H 0.4437 0.9065 0.2255 0.086 Uiso 1 1 d R . .

loop_
_atom_site_aniso_label
_atom_site_aniso_U_11
_atom_site_aniso_U_22
_atom_site_aniso_U_33
_atom_site_aniso_U_23
_atom_site_aniso_U_13
_atom_site_aniso_U_12
C1 0.0329(6) 0.0420(7) 0.0376(6) 0.0000(5) 0.0087(5) 0.0025(5)
C2 0.0347(6) 0.0407(6) 0.0359(6) -0.0009(5) 0.0084(5) -0.0008(5)
C3 0.0333(6) 0.0442(7) 0.0524(8) -0.0003(6) 0.0093(5) -0.0002(5)
C4 0.0347(6) 0.0446(7) 0.0481(7) -0.0009(6) 0.0094(5) -0.0042(5)
C5 0.0368(7) 0.0484(8) 0.0752(10) -0.0049(7) 0.0213(7) -0.0047(6)
C6 0.0422(7) 0.0462(8) 0.0848(11) -0.0013(7) 0.0225(7) -0.0008(6)
N7 0.0434(6) 0.0484(7) 0.0781(9) 0.0029(6) 0.0206(6) -0.0051(5)
C8 0.0398(7) 0.0555(9) 0.0799(11) 0.0060(7) 0.0224(7) -0.0033(6)
C9 0.0371(7) 0.0500(8) 0.0686(10) 0.0020(7) 0.0154(6) 0.0004(6)
N10 0.0382(5) 0.0382(6) 0.0383(5) 0.0039(4) 0.0084(4) -0.0015(4)
O11 0.0413(5) 0.0377(5) 0.0525(6) 0.0061(4) 0.0109(4) 0.0002(4)
C12 0.0367(7) 0.0514(8) 0.0665(9) 0.0072(7) 0.0053(6) 0.0054(6)
C13 0.0312(6) 0.0372(6) 0.0380(6) 0.0021(5) 0.0074(5) -0.0034(5)
C14 0.0436(7) 0.0505(8) 0.0370(7) 0.0023(5) 0.0110(5) 0.0029(6)
C15 0.0419(7) 0.0554(9) 0.0497(8) 0.0018(6) 0.0187(6) 0.0061(6)
C16 0.0374(7) 0.0477(8) 0.0529(8) 0.0040(6) 0.0071(6) 0.0034(6)
C17 0.0487(8) 0.0744(10) 0.0373(7) 0.0091(7) 0.0065(6) 0.0094(7)
C18 0.0448(7) 0.0654(9) 0.0377(7) 0.0038(6) 0.0151(6) 0.0076(6)
C19 0.0444(8) 0.0768(12) 0.0751(11) 0.0074(9) 0.0069(8) 0.0159(8)
C21 0.0425(7) 0.0377(7) 0.0455(7) -0.0010(5) 0.0163(5) -0.0006(5)
C22 0.0398(6) 0.0383(7) 0.0418(7) 0.0000(5) 0.0133(5) 0.0000(5)
C23 0.0438(7) 0.0369(7) 0.0556(8) -0.0018(6) 0.0155(6) -0.0023(5)
C24 0.0386(6) 0.0389(7) 0.0486(7) -0.0029(5) 0.0108(5) -0.0057(5)
C25 0.0406(7) 0.0434(7) 0.0570(8) 0.0082(6) 0.0111(6) -0.0063(6)
C26 0.0415(7) 0.0417(7) 0.0577(8) 0.0050(6) 0.0077(6) -0.0037(6)
N27 0.0397(6) 0.0453(6) 0.0538(7) 0.0012(5) 0.0120(5) -0.0030(5)
C28 0.0434(7) 0.0465(8) 0.0641(9) 0.0077(6) 0.0173(6) -0.0054(6)
C29 0.0442(7) 0.0384(7) 0.0672(9) 0.0075(6) 0.0142(7) -0.0019(6)
N30 0.0370(5) 0.0401(6) 0.0496(6) 0.0025(5) 0.0165(5) 0.0024(4)
O31 0.0421(5) 0.0438(5) 0.0672(6) 0.0017(4) 0.0254(5) 0.0023(4)
C32 0.0539(8) 0.0432(8) 0.0813(11) -0.0153(7) 0.0304(8) -0.0045(6)
C33 0.0316(6) 0.0362(6) 0.0432(7) 0.0014(5) 0.0087(5) -0.0006(5)
C34 0.0366(6) 0.0427(7) 0.0435(7) 0.0053(5) 0.0122(5) 0.0025(5)
C35 0.0368(6) 0.0392(7) 0.0511(8) 0.0112(5) 0.0089(5) 0.0021(5)
C36 0.0357(6) 0.0380(7) 0.0506(8) 0.0016(5) 0.0024(5) 0.0042(5)
C37 0.0441(7) 0.0441(7) 0.0416(7) -0.0015(5) 0.0093(5) 0.0018(6)
C38 0.0410(7) 0.0399(7) 0.0429(7) 0.0039(5) 0.0128(5) -0.0005(5)
C39 0.0667(10) 0.0379(8) 0.0638(9) -0.0010(6) 0.0085(7) 0.0049(7)

loop_
_geom_bond_atom_site_label_1
_geom_bond_atom_site_label_2
_geom_bond_distance
_geom_bond_site_symmetry_2
_geom_bond_publ_flag
C1 N10 1.2832(16) . ?
C1 C2 1.4788(18) . ?
C1 C12 1.4946(18) . ?
C2 C3 1.3462(17) . ?
C2 C13 1.4887(17) . ?
C3 C4 1.4685(19) . ?
C4 C5 1.392(2) . ?
C4 C9 1.3951(18) . ?
C5 C6 1.374(2) . ?
C6 N7 1.3368(18) . ?
N7 C8 1.334(2) . ?
C8 C9 1.378(2) . ?
N10 O11 1.3962(13) . ?
C13 C18 1.3812(18) . ?
C13 C14 1.3876(18) . ?
C14 C15 1.3824(19) . ?
C15 C16 1.388(2) . ?
C16 C17 1.381(2) . ?
C16 C19 1.508(2) . ?
C17 C18 1.382(2) . ?
C21 N30 1.2820(16) . ?
C21 C22 1.4772(17) . ?
C21 C32 1.4947(19) . ?
C22 C23 1.3423(18) . ?
C22 C33 1.4901(17) . ?
C23 C24 1.4689(18) . ?
C24 C29 1.3915(19) . ?
C24 C25 1.3937(19) . ?
C25 C26 1.3751(19) . ?
C26 N27 1.3339(17) . ?
N27 C28 1.3361(18) . ?
C28 C29 1.3794(19) . ?
N30 O31 1.4004(13) . ?
C33 C38 1.3903(18) . ?
C33 C34 1.3918(17) . ?
C34 C35 1.3801(19) . ?
C35 C36 1.384(2) . ?
C36 C37 1.3896(19) . ?
C36 C39 1.5038(19) . ?
C37 C38 1.3856(18) . ?

loop_
_cod_related_entry_id
_cod_related_entry_database
_cod_related_entry_code
1 ChemSpider 30658463
